data_4086388
loop_
_publ_author_name
'K\"ohler, Mathias'
'Koch, Alexander'
'G\"orls, Helmar'
'Westerhausen, Matthias'

_publ_section_title
;
 Trimethylsilylmethylcalcium Iodide, an Easily Accessible Grignard-Type
 Reagent of a Heavy Alkaline Earth Metal
;
_journal_issue 2
_journal_name_full Organometallics
_journal_page_first 242
_journal_paper_doi 10.1021/acs.organomet.5b00956
_journal_volume 35
_journal_year 2016
_chemical_formula_moiety '0.98 (C24 H51 Ca I O4 Si) * 0.02 (C20 H40 O4 Ca I2)'
_chemical_formula_sum 'C23.92 H50.77 Ca I1.02 O4 Si0.98'
_chemical_formula_weight 599.55
_chemical_name_systematic
; 
 ? 
;
_space_group_IT_number 14
_symmetry_cell_setting monoclinic
_symmetry_space_group_name_Hall '-P 2ybc'
_symmetry_space_group_name_H-M 'P 1 21/c 1'
_atom_sites_solution_hydrogens difmap
_atom_sites_solution_primary direct
_atom_sites_solution_secondary difmap
_audit_creation_method SHELXL-97
_cell_angle_alpha 90
_cell_angle_beta 100.715(1)
_cell_angle_gamma 90
_cell_formula_units_Z 4
_cell_length_a 17.6823(3)
_cell_length_b 17.4313(3)
_cell_length_c 10.0658(2)
_cell_measurement_temperature 133(2)
_cell_volume 3048.44(10)
_computing_cell_refinement DENZO
_computing_data_collection COLLECT
_computing_data_reduction DENZO
_computing_molecular_graphics SHELXTL/PC
_computing_publication_material SHELXL-97
_computing_structure_refinement 'SHELXL-97 (Sheldrick, 2008)'
_computing_structure_solution 'SHELXS-97 (Sheldrick, 2008)'
_diffrn_ambient_temperature 133(2)
_diffrn_measured_fraction_theta_full 0.997
_diffrn_measured_fraction_theta_max 0.997
_diffrn_measurement_device_type KappaCCD
_diffrn_measurement_method 'phi- + omega-scan'
_diffrn_radiation_monochromator graphite
_diffrn_radiation_source 'fine-focus sealed tube'
_diffrn_radiation_type MoK\a
_diffrn_radiation_wavelength 0.71073
_diffrn_reflns_av_R_equivalents 0.0249
_diffrn_reflns_av_sigmaI/netI 0.0221
_diffrn_reflns_limit_h_max 20
_diffrn_reflns_limit_h_min -22
_diffrn_reflns_limit_k_max 21
_diffrn_reflns_limit_k_min -22
_diffrn_reflns_limit_l_max 13
_diffrn_reflns_limit_l_min -13
_diffrn_reflns_number 21354
_diffrn_reflns_theta_full 27.44
_diffrn_reflns_theta_max 27.44
_diffrn_reflns_theta_min 2.34
_exptl_absorpt_coefficient_mu 1.282
_exptl_absorpt_correction_T_max 0.7456
_exptl_absorpt_correction_T_min 0.7095
_exptl_absorpt_correction_type multi-scan
_exptl_absorpt_process_details 'SADABS, Bruker-AXS, 2002'
_exptl_crystal_colour colourless
_exptl_crystal_density_diffrn 1.305
_exptl_crystal_density_method 'not measured'
_exptl_crystal_description prism
_exptl_crystal_F_000 1256
_exptl_crystal_size_max 0.045
_exptl_crystal_size_mid 0.042
_exptl_crystal_size_min 0.038
_refine_diff_density_max 0.556
_refine_diff_density_min -0.510
_refine_diff_density_rms 0.050
_refine_ls_extinction_method none
_refine_ls_goodness_of_fit_ref 1.078
_refine_ls_hydrogen_treatment refall
_refine_ls_matrix_type full
_refine_ls_number_parameters 494
_refine_ls_number_reflns 6928
_refine_ls_number_restraints 0
_refine_ls_restrained_S_all 1.078
_refine_ls_R_factor_all 0.0252
_refine_ls_R_factor_gt 0.0225
_refine_ls_shift/su_max 0.004
_refine_ls_shift/su_mean 0.000
_refine_ls_structure_factor_coef Fsqd
_refine_ls_weighting_details 'calc w=1/[\s^2^(Fo^2^)+(0.0000P)^2^+2.3674P] where P=(Fo^2^+2Fc^2^)/3'
_refine_ls_weighting_scheme calc
_refine_ls_wR_factor_gt 0.0452
_refine_ls_wR_factor_ref 0.0464
_reflns_number_gt 6483
_reflns_number_total 6928
_reflns_threshold_expression >2sigma(I)
_cod_data_source_file om5b00956_si_001.cif
_cod_data_source_block FO5728
_cod_depositor_comments 'Adding full bibliography for 4086388.cif.'
_cod_original_sg_symbol_H-M 'P 21/c'
_cod_database_code 4086388

loop_
_symmetry_equiv_pos_as_xyz
'x, y, z'
'-x, y+1/2, -z+1/2'
'-x, -y, -z'
'x, -y-1/2, z-1/2'

loop_
_atom_site_label
_atom_site_type_symbol
_atom_site_fract_x
_atom_site_fract_y
_atom_site_fract_z
_atom_site_U_iso_or_equiv
_atom_site_adp_type
_atom_site_occupancy
_atom_site_symmetry_multiplicity
_atom_site_calc_flag
_atom_site_refinement_flags
_atom_site_disorder_assembly
_atom_site_disorder_group
Ca1 Ca 0.736482(18) 0.460449(18) 0.44044(3) 0.01901(7) Uani 1 1 d . . .
I1 I 0.655380(6) 0.359196(6) 0.637930(11) 0.02567(4) Uani 1 1 d . A .
Si1 Si 0.80762(3) 0.62000(3) 0.20892(5) 0.02701(12) Uani 0.9786(9) 1 d P A 1
C1 C 0.82075(17) 0.52899(17) 0.3012(3) 0.0269(6) Uani 0.9786(9) 1 d P A 1
H1A H 0.8309(11) 0.4892(12) 0.238(2) 0.027(5) Uiso 0.9786(9) 1 d P A 1
H1B H 0.8683(13) 0.5334(12) 0.370(2) 0.033(6) Uiso 0.9786(9) 1 d P A 1
C2 C 0.88730(16) 0.6508(2) 0.1203(3) 0.0567(8) Uani 0.9786(9) 1 d P A 1
H2A H 0.8946(16) 0.6121(17) 0.061(3) 0.060(9) Uiso 0.9786(9) 1 d P A 1
H2B H 0.9329(19) 0.6559(18) 0.179(3) 0.076(10) Uiso 0.9786(9) 1 d P A 1
H2C H 0.877(2) 0.695(2) 0.066(4) 0.100(12) Uiso 0.9786(9) 1 d P A 1
C3 C 0.80047(15) 0.70222(12) 0.3271(3) 0.0424(5) Uani 0.9786(9) 1 d P A 1
H3C H 0.8476(17) 0.7063(16) 0.392(3) 0.065(8) Uiso 0.9786(9) 1 d P A 1
H3B H 0.7597(16) 0.6961(15) 0.378(3) 0.060(8) Uiso 0.9786(9) 1 d P A 1
H3A H 0.7923(17) 0.7458(18) 0.279(3) 0.071(9) Uiso 0.9786(9) 1 d P A 1
C4 C 0.71871(14) 0.61991(14) 0.0729(2) 0.0397(5) Uani 0.9786(9) 1 d P A 1
H4C H 0.7222(13) 0.5815(14) 0.011(2) 0.040(6) Uiso 0.9786(9) 1 d P A 1
H4B H 0.7155(14) 0.6643(15) 0.023(2) 0.047(7) Uiso 0.9786(9) 1 d P A 1
H4A H 0.6726(17) 0.6142(16) 0.107(3) 0.064(8) Uiso 0.9786(9) 1 d P A 1
I2 I 0.8139(7) 0.5585(7) 0.2729(12) 0.048(3) Uani 0.0214(9) 1 d P A 2
O1 O 0.81896(7) 0.50751(7) 0.64198(12) 0.0282(3) Uani 1 1 d . A .
O2 O 0.64534(7) 0.55603(7) 0.47545(12) 0.0280(3) Uani 1 1 d . A .
O3 O 0.64775(7) 0.40959(7) 0.25191(12) 0.0267(3) Uani 1 1 d . A .
O4 O 0.81592(7) 0.34916(6) 0.43564(13) 0.0270(3) Uani 1 1 d . A .
C5 C 0.84205(12) 0.58665(11) 0.6543(2) 0.0374(5) Uani 1 1 d . . .
H5B H 0.8247(14) 0.6076(14) 0.736(3) 0.050(7) Uiso 1 1 d . . .
H5A H 0.8148(14) 0.6116(14) 0.568(3) 0.051(7) Uiso 1 1 d . . .
C6 C 0.92842(13) 0.59455(13) 0.6748(3) 0.0418(5) Uani 1 1 d . A .
H6B H 0.9409(15) 0.6518(16) 0.689(3) 0.067(8) Uiso 1 1 d . . .
H6A H 0.9449(14) 0.5736(14) 0.593(2) 0.050(7) Uiso 1 1 d . . .
C7 C 0.96677(12) 0.54988(13) 0.7973(2) 0.0394(5) Uani 1 1 d . . .
H7B H 0.9534(13) 0.5737(14) 0.880(2) 0.047(7) Uiso 1 1 d . . .
H7A H 1.0251(15) 0.5491(15) 0.803(3) 0.058(7) Uiso 1 1 d . . .
C8 C 0.93709(14) 0.46830(14) 0.7889(3) 0.0512(6) Uani 1 1 d . A .
H8A H 0.9548(17) 0.4418(18) 0.873(3) 0.080(9) Uiso 1 1 d . . .
H8B H 0.9567(16) 0.4402(17) 0.706(3) 0.077(9) Uiso 1 1 d . . .
C9 C 0.85053(14) 0.46512(15) 0.7625(2) 0.0461(6) Uani 1 1 d . . .
H9B H 0.8305(14) 0.4920(14) 0.837(3) 0.051(7) Uiso 1 1 d . . .
H9A H 0.8298(14) 0.4144(15) 0.746(3) 0.057(7) Uiso 1 1 d . . .
C10 C 0.58385(12) 0.58456(12) 0.3726(2) 0.0345(4) Uani 1 1 d . . .
H10B H 0.5935(12) 0.5662(13) 0.290(2) 0.039(6) Uiso 1 1 d . . .
H10A H 0.5343(13) 0.5620(13) 0.393(2) 0.040(6) Uiso 1 1 d . . .
C11 C 0.57919(12) 0.67092(12) 0.3768(2) 0.0386(5) Uani 1 1 d . A .
H11B H 0.6220(14) 0.6903(14) 0.353(2) 0.048(7) Uiso 1 1 d . . .
H11A H 0.5358(14) 0.6868(13) 0.313(2) 0.045(6) Uiso 1 1 d . . .
C12 C 0.57429(13) 0.69986(12) 0.5153(3) 0.0434(5) Uani 1 1 d . . .
H12A H 0.5800(13) 0.7579(14) 0.519(2) 0.051(7) Uiso 1 1 d . . .
H12B H 0.5231(13) 0.6863(13) 0.534(2) 0.042(6) Uiso 1 1 d . . .
C13 C 0.63556(13) 0.66495(12) 0.6210(2) 0.0402(5) Uani 1 1 d . A .
H13B H 0.6882(13) 0.6849(13) 0.607(2) 0.042(6) Uiso 1 1 d . . .
H13A H 0.6273(15) 0.6806(16) 0.718(3) 0.069(8) Uiso 1 1 d . . .
C14 C 0.63396(13) 0.57911(11) 0.6087(2) 0.0339(4) Uani 1 1 d . . .
H14B H 0.6764(12) 0.5538(12) 0.673(2) 0.034(6) Uiso 1 1 d . . .
H14A H 0.5850(13) 0.5571(12) 0.622(2) 0.037(6) Uiso 1 1 d . . .
C15 C 0.67264(12) 0.39690(13) 0.1244(2) 0.0349(4) Uani 1 1 d . . .
H15B H 0.6825(13) 0.3445(14) 0.117(2) 0.041(6) Uiso 1 1 d . . .
H15A H 0.7213(14) 0.4250(14) 0.132(2) 0.047(7) Uiso 1 1 d . . .
C16 C 0.61391(14) 0.42605(15) 0.0083(2) 0.0429(5) Uani 1 1 d . A .
H16B H 0.6080(13) 0.4846(14) 0.018(2) 0.048(7) Uiso 1 1 d . . .
H16A H 0.6321(15) 0.4161(16) -0.073(3) 0.066(8) Uiso 1 1 d . . .
C17 C 0.53748(13) 0.38577(14) 0.0058(2) 0.0404(5) Uani 1 1 d . . .
H17B H 0.5452(12) 0.3316(13) -0.011(2) 0.037(6) Uiso 1 1 d . . .
H17A H 0.4966(14) 0.4070(14) -0.066(3) 0.055(7) Uiso 1 1 d . . .
C18 C 0.51360(12) 0.39508(14) 0.1417(2) 0.0364(4) Uani 1 1 d . A .
H18B H 0.4693(14) 0.3657(14) 0.145(2) 0.046(7) Uiso 1 1 d . . .
H18A H 0.5031(13) 0.4496(15) 0.157(2) 0.048(7) Uiso 1 1 d . . .
C19 C 0.57650(11) 0.36877(13) 0.2545(2) 0.0346(4) Uani 1 1 d . . .
H19B H 0.5858(13) 0.3120(14) 0.245(2) 0.043(6) Uiso 1 1 d . . .
H19A H 0.5641(12) 0.3808(12) 0.340(2) 0.037(6) Uiso 1 1 d . . .
C20 C 0.89692(10) 0.35188(11) 0.4336(2) 0.0309(4) Uani 1 1 d . . .
H20B H 0.9042(12) 0.3427(12) 0.342(2) 0.035(6) Uiso 1 1 d . . .
H20A H 0.9130(12) 0.4042(13) 0.456(2) 0.038(6) Uiso 1 1 d . . .
C21 C 0.94022(12) 0.29355(12) 0.5304(2) 0.0382(5) Uani 1 1 d . A .
H21B H 0.9339(13) 0.3071(14) 0.623(2) 0.047(7) Uiso 1 1 d . . .
H21A H 0.9933(14) 0.2966(14) 0.527(2) 0.048(7) Uiso 1 1 d . . .
C22 C 0.90909(13) 0.21378(12) 0.4952(3) 0.0400(5) Uani 1 1 d . . .
H22B H 0.9346(14) 0.1765(15) 0.561(3) 0.057(7) Uiso 1 1 d . . .
H22A H 0.9185(14) 0.1981(14) 0.405(3) 0.052(7) Uiso 1 1 d . . .
C23 C 0.82281(12) 0.21265(11) 0.4892(2) 0.0321(4) Uani 1 1 d . A .
H23B H 0.8003(13) 0.1628(13) 0.459(2) 0.040(6) Uiso 1 1 d . . .
H23A H 0.8138(12) 0.2223(12) 0.580(2) 0.038(6) Uiso 1 1 d . . .
C24 C 0.78398(11) 0.27434(10) 0.39690(19) 0.0276(4) Uani 1 1 d . . .
H24A H 0.7906(11) 0.2657(11) 0.303(2) 0.030(5) Uiso 1 1 d . . .
H24B H 0.7291(12) 0.2765(12) 0.400(2) 0.033(5) Uiso 1 1 d . . .

loop_
_atom_site_aniso_label
_atom_site_aniso_U_11
_atom_site_aniso_U_22
_atom_site_aniso_U_33
_atom_site_aniso_U_23
_atom_site_aniso_U_13
_atom_site_aniso_U_12
Ca1 0.01924(15) 0.01695(14) 0.01998(15) 0.00027(12) 0.00141(12) 0.00217(12)
I1 0.02595(6) 0.02735(6) 0.02358(6) 0.00349(4) 0.00426(4) -0.00277(4)
Si1 0.0235(2) 0.0262(3) 0.0313(3) 0.0088(2) 0.0051(2) -0.00011(19)
C1 0.0309(12) 0.0216(13) 0.0289(13) 0.0044(10) 0.0077(9) 0.0022(11)
C2 0.0396(13) 0.080(2) 0.0525(16) 0.0343(16) 0.0146(12) -0.0017(14)
C3 0.0451(13) 0.0244(10) 0.0541(14) 0.0022(10) -0.0006(11) 0.0001(9)
C4 0.0373(12) 0.0360(11) 0.0416(12) 0.0071(10) -0.0038(10) -0.0008(9)
I2 0.053(5) 0.045(7) 0.051(6) 0.004(5) 0.022(4) -0.008(5)
O1 0.0302(6) 0.0247(6) 0.0262(6) 0.0029(5) -0.0036(5) -0.0074(5)
O2 0.0310(6) 0.0269(6) 0.0260(6) -0.0007(5) 0.0050(5) 0.0109(5)
O3 0.0230(6) 0.0353(7) 0.0212(6) -0.0038(5) 0.0021(5) -0.0026(5)
O4 0.0190(6) 0.0189(6) 0.0426(7) -0.0002(5) 0.0043(5) 0.0019(5)
C5 0.0354(10) 0.0237(9) 0.0502(13) -0.0020(9) 0.0005(9) -0.0035(8)
C6 0.0352(11) 0.0373(11) 0.0516(13) -0.0012(10) 0.0051(10) -0.0110(9)
C7 0.0307(10) 0.0436(12) 0.0416(12) -0.0089(10) 0.0006(9) -0.0070(9)
C8 0.0495(14) 0.0412(12) 0.0505(14) 0.0080(11) -0.0232(11) -0.0050(10)
C9 0.0483(13) 0.0466(13) 0.0353(11) 0.0140(10) -0.0134(10) -0.0202(11)
C10 0.0306(10) 0.0351(10) 0.0351(11) -0.0016(8) -0.0005(8) 0.0105(8)
C11 0.0268(10) 0.0319(10) 0.0554(13) 0.0135(9) 0.0032(9) 0.0065(8)
C12 0.0317(11) 0.0276(10) 0.0720(16) -0.0057(10) 0.0122(10) 0.0003(8)
C13 0.0383(11) 0.0312(10) 0.0532(13) -0.0104(9) 0.0141(10) 0.0013(9)
C14 0.0405(11) 0.0300(10) 0.0338(10) -0.0037(8) 0.0140(9) 0.0051(9)
C15 0.0329(10) 0.0435(12) 0.0300(10) -0.0122(9) 0.0104(8) -0.0005(9)
C16 0.0521(13) 0.0540(14) 0.0221(9) -0.0051(9) 0.0053(9) -0.0139(11)
C17 0.0451(12) 0.0470(12) 0.0252(10) -0.0053(9) -0.0035(9) -0.0077(10)
C18 0.0272(10) 0.0461(12) 0.0328(10) -0.0055(9) -0.0022(8) -0.0049(9)
C19 0.0312(10) 0.0448(12) 0.0264(9) 0.0014(9) 0.0019(8) -0.0086(9)
C20 0.0208(8) 0.0268(9) 0.0455(11) 0.0044(8) 0.0067(8) 0.0023(7)
C21 0.0261(10) 0.0392(11) 0.0471(12) 0.0057(10) 0.0015(9) 0.0069(8)
C22 0.0417(11) 0.0293(10) 0.0487(13) 0.0088(9) 0.0077(10) 0.0135(9)
C23 0.0439(11) 0.0219(9) 0.0330(10) 0.0017(8) 0.0139(9) 0.0011(8)
C24 0.0285(9) 0.0221(8) 0.0323(10) -0.0036(7) 0.0059(7) -0.0010(7)

loop_
_atom_type_symbol
_atom_type_description
_atom_type_scat_dispersion_real
_atom_type_scat_dispersion_imag
_atom_type_scat_source
C C 0.0033 0.0016 'International Tables Vol C Tables 4.2.6.8 and 6.1.1.4'
H H 0.0000 0.0000 'International Tables Vol C Tables 4.2.6.8 and 6.1.1.4'
O O 0.0106 0.0060 'International Tables Vol C Tables 4.2.6.8 and 6.1.1.4'
Si Si 0.0817 0.0704 'International Tables Vol C Tables 4.2.6.8 and 6.1.1.4'
Ca Ca 0.2262 0.3064 'International Tables Vol C Tables 4.2.6.8 and 6.1.1.4'
I I -0.4742 1.8119 'International Tables Vol C Tables 4.2.6.8 and 6.1.1.4'

loop_
_geom_angle_atom_site_label_1
_geom_angle_atom_site_label_2
_geom_angle_atom_site_label_3
_geom_angle
O2 Ca1 O3 90.83(4)
O2 Ca1 O4 168.42(5)
O3 Ca1 O4 89.11(4)
O2 Ca1 O1 87.58(4)
O3 Ca1 O1 175.30(4)
O4 Ca1 O1 91.56(4)
O2 Ca1 C1 103.62(7)
O3 Ca1 C1 95.89(7)
O4 Ca1 C1 87.90(7)
O1 Ca1 C1 88.79(7)
O2 Ca1 I2 94.5(2)
O3 Ca1 I2 93.9(2)
O4 Ca1 I2 97.1(2)
O1 Ca1 I2 90.7(2)
C1 Ca1 I2 9.4(2)
O2 Ca1 I1 84.28(3)
O3 Ca1 I1 89.13(3)
O4 Ca1 I1 84.15(3)
O1 Ca1 I1 86.31(3)
C1 Ca1 I1 170.53(7)
I2 Ca1 I1 176.8(2)
C1 Si1 C2 116.90(14)
C1 Si1 C3 110.85(12)
C2 Si1 C3 103.11(15)
C1 Si1 C4 112.22(12)
C2 Si1 C4 104.66(13)
C3 Si1 C4 108.38(11)
Si1 C1 Ca1 131.19(14)
Si1 C1 H1A 107.6(12)
Ca1 C1 H1A 103.0(12)
Si1 C1 H1B 107.4(13)
Ca1 C1 H1B 99.3(12)
H1A C1 H1B 106.0(17)
Si1 C2 H2A 107.8(18)
Si1 C2 H2B 111.5(19)
H2A C2 H2B 106(3)
Si1 C2 H2C 116(2)
H2A C2 H2C 104(3)
H2B C2 H2C 110(3)
Si1 C3 H3C 109.6(17)
Si1 C3 H3B 113.2(16)
H3C C3 H3B 107(2)
Si1 C3 H3A 108.9(19)
H3C C3 H3A 110(2)
H3B C3 H3A 109(2)
Si1 C4 H4C 109.9(14)
Si1 C4 H4B 110.8(15)
H4C C4 H4B 104(2)
Si1 C4 H4A 113.1(17)
H4C C4 H4A 110(2)
H4B C4 H4A 109(2)
Ca1 I2 H1A 76.8(10)
Ca1 I2 H1B 74.5(11)
H1A I2 H1B 73.8(15)
C5 O1 C9 111.10(16)
C5 O1 Ca1 121.11(12)
C9 O1 Ca1 127.79(12)
C10 O2 C14 110.65(14)
C10 O2 Ca1 124.98(11)
C14 O2 Ca1 122.91(11)
C15 O3 C19 110.39(14)
C15 O3 Ca1 119.74(11)
C19 O3 Ca1 127.60(10)
C20 O4 C24 111.48(13)
C20 O4 Ca1 124.20(10)
C24 O4 Ca1 122.25(10)
O1 C5 C6 111.31(17)
O1 C5 H5B 107.2(14)
C6 C5 H5B 108.1(14)
O1 C5 H5A 104.8(14)
C6 C5 H5A 112.7(14)
H5B C5 H5A 112.5(19)
C7 C6 C5 110.78(19)
C7 C6 H6B 109.9(16)
C5 C6 H6B 107.1(15)
C7 C6 H6A 109.3(14)
C5 C6 H6A 107.4(14)
H6B C6 H6A 112(2)
C6 C7 C8 109.95(18)
C6 C7 H7B 109.2(14)
C8 C7 H7B 107.7(14)
C6 C7 H7A 110.3(15)
C8 C7 H7A 109.0(15)
H7B C7 H7A 110.7(19)
C9 C8 C7 112.0(2)
C9 C8 H8A 106.9(18)
C7 C8 H8A 110.4(18)
C9 C8 H8B 108.1(16)
C7 C8 H8B 108.2(16)
H8A C8 H8B 111(2)
O1 C9 C8 110.61(19)
O1 C9 H9B 104.7(15)
C8 C9 H9B 109.9(14)
O1 C9 H9A 104.4(15)
C8 C9 H9A 114.1(15)
H9B C9 H9A 113(2)
O2 C10 C11 111.18(17)
O2 C10 H10B 106.4(14)
C11 C10 H10B 112.6(14)
O2 C10 H10A 106.7(12)
C11 C10 H10A 109.1(13)
H10B C10 H10A 110.6(18)
C12 C11 C10 111.99(18)
C12 C11 H11B 108.8(16)
C10 C11 H11B 108.2(16)
C12 C11 H11A 110.8(14)
C10 C11 H11A 108.3(14)
H11B C11 H11A 109(2)
C13 C12 C11 111.36(18)
C13 C12 H12A 108.9(14)
C11 C12 H12A 110.3(14)
C13 C12 H12B 109.5(13)
C11 C12 H12B 108.2(13)
H12A C12 H12B 108.5(19)
C12 C13 C14 110.24(19)
C12 C13 H13B 108.4(13)
C14 C13 H13B 109.2(13)
C12 C13 H13A 110.4(15)
C14 C13 H13A 109.3(15)
H13B C13 H13A 109.2(19)
O2 C14 C13 110.43(17)
O2 C14 H14B 105.2(12)
C13 C14 H14B 112.7(12)
O2 C14 H14A 107.0(13)
C13 C14 H14A 112.6(13)
H14B C14 H14A 108.5(17)
O3 C15 C16 110.98(17)
O3 C15 H15B 108.4(14)
C16 C15 H15B 112.3(14)
O3 C15 H15A 105.3(14)
C16 C15 H15A 111.1(14)
H15B C15 H15A 108.6(19)
C15 C16 C17 109.95(19)
C15 C16 H16B 109.1(13)
C17 C16 H16B 110.7(13)
C15 C16 H16A 108.4(17)
C17 C16 H16A 110.1(16)
H16B C16 H16A 109(2)
C18 C17 C16 109.43(17)
C18 C17 H17B 109.3(13)
C16 C17 H17B 107.4(13)
C18 C17 H17A 109.3(14)
C16 C17 H17A 111.4(14)
H17B C17 H17A 110.0(19)
C19 C18 C17 110.96(18)
C19 C18 H18B 108.0(15)
C17 C18 H18B 110.3(15)
C19 C18 H18A 108.1(14)
C17 C18 H18A 109.5(14)
H18B C18 H18A 109.8(19)
O3 C19 C18 111.06(16)
O3 C19 H19B 108.8(13)
C18 C19 H19B 109.9(13)
O3 C19 H19A 104.8(13)
C18 C19 H19A 110.7(13)
H19B C19 H19A 111.5(18)
O4 C20 C21 110.76(16)
O4 C20 H20B 108.5(13)
C21 C20 H20B 111.2(13)
O4 C20 H20A 106.0(13)
C21 C20 H20A 112.8(13)
H20B C20 H20A 107.3(18)
C22 C21 C20 110.34(18)
C22 C21 H21B 109.9(14)
C20 C21 H21B 108.4(14)
C22 C21 H21A 111.2(15)
C20 C21 H21A 108.8(15)
H21B C21 H21A 108(2)
C21 C22 C23 109.92(17)
C21 C22 H22B 110.4(15)
C23 C22 H22B 110.7(15)
C21 C22 H22A 110.7(15)
C23 C22 H22A 107.4(14)
H22B C22 H22A 108(2)
C24 C23 C22 110.87(16)
C24 C23 H23B 109.1(13)
C22 C23 H23B 111.7(13)
C24 C23 H23A 108.8(13)
C22 C23 H23A 107.4(13)
H23B C23 H23A 108.7(18)
O4 C24 C23 111.62(15)
O4 C24 H24A 106.7(12)
C23 C24 H24A 111.2(12)
O4 C24 H24B 107.3(12)
C23 C24 H24B 110.6(12)
H24A C24 H24B 109.2(17)

loop_
_geom_bond_atom_site_label_1
_geom_bond_atom_site_label_2
_geom_bond_distance
Ca1 O2 2.3893(12)
Ca1 O3 2.3963(12)
Ca1 O4 2.4009(12)
Ca1 O1 2.4114(12)
Ca1 C1 2.527(3)
Ca1 I2 2.915(10)
Ca1 I1 3.1911(3)
Si1 C1 1.831(3)
Si1 C2 1.881(2)
Si1 C3 1.882(2)
Si1 C4 1.883(2)
C1 H1A 0.98(2)
C1 H1B 0.99(2)
C2 H2A 0.93(3)
C2 H2B 0.91(3)
C2 H2C 0.94(4)
C3 H3C 0.96(3)
C3 H3B 0.96(3)
C3 H3A 0.90(3)
C4 H4C 0.93(2)
C4 H4B 0.92(3)
C4 H4A 0.95(3)
I2 H1A 1.31(2)
I2 H1B 1.31(2)
O1 C5 1.438(2)
O1 C9 1.441(2)
O2 C10 1.443(2)
O2 C14 1.450(2)
O3 C15 1.450(2)
O3 C19 1.451(2)
O4 C20 1.437(2)
O4 C24 1.446(2)
C5 C6 1.509(3)
C5 H5B 1.00(2)
C5 H5A 1.01(3)
C6 C7 1.508(3)
C6 H6B 1.03(3)
C6 H6A 0.99(2)
C7 C8 1.513(3)
C7 H7B 1.00(2)
C7 H7A 1.02(3)
C8 C9 1.505(3)
C8 H8A 0.96(3)
C8 H8B 1.08(3)
C9 H9B 1.00(3)
C9 H9A 0.96(3)
C10 C11 1.509(3)
C10 H10B 0.94(2)
C10 H10A 1.01(2)
C11 C12 1.501(3)
C11 H11B 0.90(2)
C11 H11A 0.95(2)
C12 C13 1.499(3)
C12 H12A 1.02(2)
C12 H12B 0.99(2)
C13 C14 1.501(3)
C13 H13B 1.03(2)
C13 H13A 1.05(3)
C14 H14B 1.00(2)
C14 H14A 0.98(2)
C15 C16 1.500(3)
C15 H15B 0.94(2)
C15 H15A 0.98(2)
C16 C17 1.519(3)
C16 H16B 1.03(2)
C16 H16A 0.95(3)
C17 C18 1.513(3)
C17 H17B 0.97(2)
C17 H17A 0.99(3)
C18 C19 1.506(3)
C18 H18B 0.94(2)
C18 H18A 0.99(2)
C19 H19B 1.01(2)
C19 H19A 0.95(2)
C20 C21 1.514(3)
C20 H20B 0.97(2)
C20 H20A 0.97(2)
C21 C22 1.513(3)
C21 H21B 0.99(2)
C21 H21A 0.95(2)
C22 C23 1.516(3)
C22 H22B 0.98(3)
C22 H22A 0.99(3)
C23 C24 1.501(3)
C23 H23B 0.98(2)
C23 H23A 0.98(2)
C24 H24A 0.98(2)
C24 H24B 0.98(2)
